data_7063167
loop_
_publ_author_name
'Podjed, Nina'
'Ko\<smrlj, Janez'
'Modec, Barbara'

_publ_section_title
;
 Piperidine and piperazine analogs in action: zinc(ii)-mediated formation
 of amidines
;
_journal_issue 19
_journal_name_full 'New Journal of Chemistry'
_journal_page_first 8844
_journal_page_last 8859
_journal_paper_doi 10.1039/D4NJ00235K
_journal_volume 48
_journal_year 2024
_chemical_formula_moiety 'C32 H36 N6 O6 Zn, 2(C2 H3 N)'
_chemical_formula_sum 'C36 H42 N8 O6 Zn'
_chemical_formula_weight 748.14
_space_group_crystal_system monoclinic
_space_group_IT_number 14
_space_group_name_Hall '-P 2yn'
_space_group_name_H-M_alt 'P 1 21/n 1'
_atom_sites_solution_hydrogens mixed
_atom_sites_solution_primary dual
_audit_creation_date 2022-05-05
_audit_creation_method
;
Olex2 1.2
(compiled 2018.05.29 svn.r3508 for OlexSys, GUI svn.r5506)
;
_audit_update_record
;
2022-06-25 deposited with the CCDC.	2024-04-16 downloaded from the CCDC.
;
_cell_angle_alpha 90
_cell_angle_beta 103.158(3)
_cell_angle_gamma 90
_cell_formula_units_Z 2
_cell_length_a 13.7663(4)
_cell_length_b 7.4819(2)
_cell_length_c 17.7683(5)
_cell_measurement_reflns_used 3405
_cell_measurement_temperature 150.00(10)
_cell_measurement_theta_max 75.0100
_cell_measurement_theta_min 3.6320
_cell_volume 1782.05(9)
_computing_cell_refinement 'CrysAlisPro 1.171.39.46e (Rigaku OD, 2018)'
_computing_data_collection 'CrysAlisPro 1.171.39.46e (Rigaku OD, 2018)'
_computing_data_reduction 'CrysAlisPro 1.171.39.46e (Rigaku OD, 2018)'
_computing_molecular_graphics 'Olex2 (Dolomanov et al., 2009)'
_computing_publication_material 'Olex2 (Dolomanov et al., 2009)'
_computing_structure_refinement 'ShelXL (Sheldrick, 2015)'
_computing_structure_solution 'ShelXT (Sheldrick, 2015)'
_diffrn_ambient_environment N~2~
_diffrn_ambient_temperature 150.00(10)
_diffrn_detector 'CCD plate'
_diffrn_detector_area_resol_mean 10.4933
_diffrn_detector_type Atlas
_diffrn_measured_fraction_theta_full 1.000
_diffrn_measured_fraction_theta_max 0.976
_diffrn_measurement_details
;
List of Runs (angles in degrees, time in seconds):

  # Type    Start    End  Width  t~exp~   \w     \q     \k     \f   Frames
#--------------------------------------------------------------------------
  1  \w    -45.00  22.00   1.00    1.00    --  -41.63  37.00-150.00   67
  2  \w    -85.00  -2.00   1.00    1.00    --  -41.63 125.00-150.00   83
  3  \w     23.00  85.00   1.00    1.00    --   41.63-125.00  60.00   62
  4  \w    -24.00   5.00   1.00    1.00    --   41.63 -37.00 -60.00   29
  5  \w     16.00  43.00   1.00    1.00    --   41.63 -37.00 -60.00   27
  6  \w     80.00 167.00   1.00    3.00    --  109.50  61.00 -30.00   87
  7  \w    120.00 174.00   1.00    3.00    --  109.50 125.00 120.00   54
  8  \w     40.00 132.00   1.00    3.00    --  109.50 -77.00  60.00   92
  9  \w     77.00 118.00   1.00    3.00    --  109.50-125.00   0.00   41
 10  \w     37.00 134.00   1.00    3.00    --  109.50 -61.00-180.00   97
 11  \w     32.00  57.00   1.00    3.00    --  109.50 -94.00  30.00   25
 12  \w    114.00 154.00   1.00    3.00    --  109.50  30.00  60.00   40
;
_diffrn_measurement_device 'four-circle diffractometer'
_diffrn_measurement_device_type 'SuperNova, Dual, Cu at home/near, Atlas'
_diffrn_measurement_method '\w scans'
_diffrn_orient_matrix_type 'CrysAlisPro convention (1999,Acta A55,543-557)'
_diffrn_orient_matrix_UB_11 -0.0531720000
_diffrn_orient_matrix_UB_12 0.0456901000
_diffrn_orient_matrix_UB_13 0.0650182000
_diffrn_orient_matrix_UB_21 0.0918364000
_diffrn_orient_matrix_UB_22 0.1078256000
_diffrn_orient_matrix_UB_23 0.0418022000
_diffrn_orient_matrix_UB_31 -0.0440616000
_diffrn_orient_matrix_UB_32 0.1694482000
_diffrn_orient_matrix_UB_33 -0.0441657000
_diffrn_radiation_monochromator mirror
_diffrn_radiation_probe x-ray
_diffrn_radiation_type CuK\a
_diffrn_radiation_wavelength 1.54184
_diffrn_reflns_av_R_equivalents 0.0254
_diffrn_reflns_av_unetI/netI 0.0304
_diffrn_reflns_Laue_measured_fraction_full 1.000
_diffrn_reflns_Laue_measured_fraction_max 0.976
_diffrn_reflns_limit_h_max 17
_diffrn_reflns_limit_h_min -15
_diffrn_reflns_limit_k_max 9
_diffrn_reflns_limit_k_min -7
_diffrn_reflns_limit_l_max 18
_diffrn_reflns_limit_l_min -22
_diffrn_reflns_number 7240
_diffrn_reflns_point_group_measured_fraction_full 1.000
_diffrn_reflns_point_group_measured_fraction_max 0.976
_diffrn_reflns_theta_full 67.684
_diffrn_reflns_theta_max 75.171
_diffrn_reflns_theta_min 3.683
_diffrn_source 'micro-focus sealed X-ray tube'
_diffrn_source_type 'SuperNova (Cu) X-ray Source'
_exptl_absorpt_coefficient_mu 1.432
_exptl_absorpt_correction_T_max 1.00000
_exptl_absorpt_correction_T_min 0.44486
_exptl_absorpt_correction_type multi-scan
_exptl_absorpt_process_details
;
CrysAlisPro 1.171.39.46e (Rigaku Oxford Diffraction, 2018)
Empirical absorption correction using spherical harmonics,
 implemented in SCALE3 ABSPACK scaling algorithm.
;
_exptl_crystal_colour colourless
_exptl_crystal_density_diffrn 1.394
_exptl_crystal_description plate
_exptl_crystal_F_000 784
_exptl_crystal_size_max 0.4
_exptl_crystal_size_mid 0.15
_exptl_crystal_size_min 0.05
_refine_diff_density_max 1.630
_refine_diff_density_min -0.714
_refine_diff_density_rms 0.084
_refine_ls_extinction_method none
_refine_ls_goodness_of_fit_ref 1.072
_refine_ls_hydrogen_treatment mixed
_refine_ls_matrix_type full
_refine_ls_number_parameters 238
_refine_ls_number_reflns 3602
_refine_ls_number_restraints 0
_refine_ls_restrained_S_all 1.072
_refine_ls_R_factor_all 0.0562
_refine_ls_R_factor_gt 0.0496
_refine_ls_shift/su_max 0.000
_refine_ls_shift/su_mean 0.000
_refine_ls_structure_factor_coef Fsqd
_refine_ls_weighting_details 'w=1/[\s^2^(Fo^2^)+(0.0828P)^2^+1.3467P] where P=(Fo^2^+2Fc^2^)/3'
_refine_ls_weighting_scheme calc
_refine_ls_wR_factor_gt 0.1363
_refine_ls_wR_factor_ref 0.1439
_reflns_Friedel_coverage 0.000
_reflns_number_gt 3134
_reflns_number_total 3602
_reflns_threshold_expression 'I > 2\s(I)'
_cod_data_source_file d4nj00235k2.cif
_cod_data_source_block 21b
_cod_depositor_comments 'Adding full bibliography for 7063150--7063171.cif.'
_cod_database_code 7063167
_shelx_shelxl_version_number 2018/3
_shelx_space_group_comment
;
The symmetry employed for this shelxl refinement is uniquely defined
by the following loop, which should always be used as a source of
symmetry information in preference to the above space-group names.
They are only intended as comments.
;
_shelx_estimated_absorpt_t_max 0.932
_shelx_estimated_absorpt_t_min 0.598
_reflns_odcompleteness_completeness 99.92
_reflns_odcompleteness_iscentric 1
_reflns_odcompleteness_theta 69.95
_olex2_refinement_description
;
1. Fixed Uiso
 At 1.2 times of:
  All C(H) groups, All C(H,H) groups
 At 1.5 times of:
  All C(H,H,H) groups
2.a Secondary CH2 refined with riding coordinates:
 C21(H21A,H21B), C22(H22A,H22B), C23(H23A,H23B), C24(H24A,H24B)
2.b Aromatic/amide H refined with riding coordinates:
 C11(H11), C12(H12), C13(H13), C14(H14), C16(H16), C17(H17)
2.c Idealised Me refined as rotating group:
 C26(H26A,H26B,H26C), C32(H32A,H32B,H32C)
;
_oxdiff_exptl_absorpt_empirical_details
;
Empirical correction (ABSPACK) includes:
- Absorption correction using spherical harmonics
- Frame scaling
;
_oxdiff_exptl_absorpt_empirical_full_max 2.518
_oxdiff_exptl_absorpt_empirical_full_min 0.568

loop_
_space_group_symop_operation_xyz
'x, y, z'
'-x+1/2, y+1/2, -z+1/2'
'-x, -y, -z'
'x-1/2, -y-1/2, z-1/2'

loop_
_atom_site_label
_atom_site_type_symbol
_atom_site_fract_x
_atom_site_fract_y
_atom_site_fract_z
_atom_site_U_iso_or_equiv
_atom_site_adp_type
_atom_site_occupancy
_atom_site_site_symmetry_order
_atom_site_calc_flag
_atom_site_refinement_flags_posn
_atom_site_refinement_flags_adp
_atom_site_refinement_flags_occupancy
_atom_site_disorder_assembly
_atom_site_disorder_group
Zn1 Zn 0.500000 0.500000 0.500000 0.02148(16) Uani 1 2 d S T P . .
O1 O 0.52417(11) 0.7286(2) 0.56446(9) 0.0247(3) Uani 1 1 d . . . . .
O2 O 0.6909(2) 0.6382(5) 0.17066(15) 0.0765(9) Uani 1 1 d . . . . .
O11 O 0.45961(14) 0.9911(2) 0.58713(10) 0.0295(4) Uani 1 1 d . . . . .
N1 N 0.36539(13) 0.6634(3) 0.44667(10) 0.0218(4) Uani 1 1 d . . . . .
N2 N 0.57711(14) 0.6210(3) 0.41523(11) 0.0235(4) Uani 1 1 d . . . . .
H2 H 0.568(2) 0.747(5) 0.4192(17) 0.037(8) Uiso 1 1 d . . . . .
N3 N 0.4256(4) 0.7955(8) 0.0621(3) 0.1078(16) Uani 1 1 d . . . . .
N22 N 0.68676(17) 0.6668(3) 0.29597(13) 0.0358(5) Uani 1 1 d . . . . .
C10 C 0.28581(16) 0.6303(3) 0.38594(13) 0.0247(5) Uani 1 1 d . . . . .
C11 C 0.27503(18) 0.4606(4) 0.35057(14) 0.0294(5) Uani 1 1 d . . . . .
H11 H 0.321481 0.371181 0.368532 0.035 Uiso 1 1 calc R . . . .
C12 C 0.19603(19) 0.4273(4) 0.28968(15) 0.0341(6) Uani 1 1 d . . . . .
H12 H 0.188995 0.314404 0.267216 0.041 Uiso 1 1 calc R . . . .
C13 C 0.12560(19) 0.5601(4) 0.26057(15) 0.0387(6) Uani 1 1 d . . . . .
H13 H 0.073766 0.536251 0.218126 0.046 Uiso 1 1 calc R . . . .
C14 C 0.13333(19) 0.7241(4) 0.29462(16) 0.0379(6) Uani 1 1 d . . . . .
H14 H 0.085454 0.810676 0.275881 0.045 Uiso 1 1 calc R . . . .
C15 C 0.21321(17) 0.7653(4) 0.35824(14) 0.0304(5) Uani 1 1 d . . . . .
C16 C 0.22549(19) 0.9332(4) 0.39400(17) 0.0363(6) Uani 1 1 d . . . . .
H16 H 0.180354 1.024602 0.376090 0.044 Uiso 1 1 calc R . . . .
C17 C 0.30376(19) 0.9621(3) 0.45509(16) 0.0318(5) Uani 1 1 d . . . . .
H17 H 0.311926 1.072286 0.479990 0.038 Uiso 1 1 calc R . . . .
C18 C 0.37232(16) 0.8222(3) 0.48001(13) 0.0235(4) Uani 1 1 d . . . . .
C19 C 0.45899(16) 0.8513(3) 0.54974(13) 0.0228(4) Uani 1 1 d . . . . .
C21 C 0.68587(18) 0.5939(3) 0.42973(15) 0.0303(5) Uani 1 1 d . . . . .
H21A H 0.699291 0.468480 0.422797 0.036 Uiso 1 1 calc R . . . .
H21B H 0.715780 0.625138 0.482950 0.036 Uiso 1 1 calc R . . . .
C22 C 0.7342(2) 0.7049(4) 0.37650(16) 0.0374(6) Uani 1 1 d . . . . .
H22A H 0.727448 0.830954 0.386965 0.045 Uiso 1 1 calc R . . . .
H22B H 0.804797 0.677007 0.386050 0.045 Uiso 1 1 calc R . . . .
C23 C 0.5782(2) 0.6846(4) 0.27739(15) 0.0356(6) Uani 1 1 d . . . . .
H23A H 0.551342 0.642949 0.225091 0.043 Uiso 1 1 calc R . . . .
H23B H 0.560357 0.809550 0.279993 0.043 Uiso 1 1 calc R . . . .
C24 C 0.53304(18) 0.5770(3) 0.33342(14) 0.0290(5) Uani 1 1 d . . . . .
H24A H 0.461785 0.599201 0.322650 0.035 Uiso 1 1 calc R . . . .
H24B H 0.542787 0.450719 0.325164 0.035 Uiso 1 1 calc R . . . .
C25 C 0.7363(3) 0.6542(4) 0.23852(19) 0.0469(7) Uani 1 1 d . . . . .
C26 C 0.8485(2) 0.6570(5) 0.2595(2) 0.0534(8) Uani 1 1 d . . . . .
H26A H 0.871155 0.769678 0.282932 0.080 Uiso 1 1 calc GR . . . .
H26B H 0.873481 0.640998 0.213734 0.080 Uiso 1 1 calc GR . . . .
H26C H 0.872524 0.562155 0.295307 0.080 Uiso 1 1 calc GR . . . .
C31 C 0.4911(4) 0.7786(11) 0.0349(3) 0.105(2) Uani 1 1 d . . . . .
C32 C 0.5704(5) 0.7422(14) -0.0004(4) 0.164(4) Uani 1 1 d . . . . .
H32A H 0.578239 0.839880 -0.033511 0.247 Uiso 1 1 calc GR . . . .
H32B H 0.556444 0.634683 -0.030414 0.247 Uiso 1 1 calc GR . . . .
H32C H 0.630771 0.726988 0.038634 0.247 Uiso 1 1 calc GR . . . .

loop_
_atom_site_aniso_label
_atom_site_aniso_U_11
_atom_site_aniso_U_22
_atom_site_aniso_U_33
_atom_site_aniso_U_23
_atom_site_aniso_U_13
_atom_site_aniso_U_12
Zn1 0.0188(2) 0.0180(2) 0.0262(2) -0.00259(14) 0.00202(16) 0.00078(14)
O1 0.0224(8) 0.0206(7) 0.0282(8) -0.0037(6) -0.0006(6) 0.0020(6)
O2 0.0711(18) 0.119(3) 0.0461(14) -0.0080(15) 0.0282(13) 0.0130(17)
O11 0.0339(9) 0.0216(8) 0.0304(9) -0.0046(6) 0.0016(7) 0.0036(6)
N1 0.0169(8) 0.0229(9) 0.0243(9) 0.0015(7) 0.0025(7) 0.0007(7)
N2 0.0221(9) 0.0199(9) 0.0287(9) -0.0029(7) 0.0061(7) -0.0005(7)
N3 0.089(3) 0.128(4) 0.120(4) -0.009(3) 0.051(3) 0.011(3)
N22 0.0340(11) 0.0380(12) 0.0396(12) 0.0017(10) 0.0166(9) -0.0003(9)
C10 0.0180(10) 0.0300(12) 0.0253(10) 0.0013(9) 0.0033(8) -0.0018(8)
C11 0.0226(11) 0.0346(12) 0.0297(12) -0.0040(10) 0.0032(9) -0.0003(10)
C12 0.0278(12) 0.0418(14) 0.0309(12) -0.0059(11) 0.0029(10) -0.0076(11)
C13 0.0248(12) 0.0565(17) 0.0296(12) 0.0065(12) -0.0046(10) -0.0113(12)
C14 0.0239(12) 0.0451(15) 0.0387(14) 0.0129(12) -0.0052(10) -0.0012(10)
C15 0.0204(11) 0.0353(13) 0.0328(12) 0.0080(10) 0.0006(9) -0.0004(9)
C16 0.0263(12) 0.0319(13) 0.0467(15) 0.0099(11) 0.0001(11) 0.0067(10)
C17 0.0286(12) 0.0251(11) 0.0402(13) 0.0003(10) 0.0044(10) 0.0045(10)
C18 0.0212(10) 0.0219(10) 0.0273(11) 0.0022(8) 0.0054(8) -0.0003(8)
C19 0.0232(10) 0.0190(10) 0.0261(10) 0.0013(8) 0.0057(8) -0.0007(8)
C21 0.0235(11) 0.0319(12) 0.0359(12) 0.0005(10) 0.0079(9) 0.0012(9)
C22 0.0300(13) 0.0403(15) 0.0439(15) -0.0006(12) 0.0127(11) -0.0051(11)
C23 0.0347(13) 0.0401(14) 0.0335(13) 0.0020(11) 0.0106(10) 0.0022(11)
C24 0.0260(11) 0.0315(12) 0.0292(12) -0.0037(10) 0.0057(9) -0.0016(9)
C25 0.0551(19) 0.0416(16) 0.0527(18) 0.0000(13) 0.0302(15) 0.0059(13)
C26 0.0510(19) 0.0480(18) 0.073(2) 0.0038(16) 0.0390(17) 0.0060(14)
C31 0.060(3) 0.189(7) 0.068(3) -0.022(4) 0.020(2) 0.006(3)
C32 0.105(5) 0.289(12) 0.114(5) -0.040(7) 0.055(4) 0.053(6)

loop_
_atom_type_symbol
_atom_type_description
_atom_type_scat_dispersion_real
_atom_type_scat_dispersion_imag
_atom_type_scat_source
C C 0.0181 0.0091 'International Tables Vol C Tables 4.2.6.8 and 6.1.1.4'
H H 0.0000 0.0000 'International Tables Vol C Tables 4.2.6.8 and 6.1.1.4'
N N 0.0311 0.0180 'International Tables Vol C Tables 4.2.6.8 and 6.1.1.4'
O O 0.0492 0.0322 'International Tables Vol C Tables 4.2.6.8 and 6.1.1.4'
Zn Zn -1.5491 0.6778 'International Tables Vol C Tables 4.2.6.8 and 6.1.1.4'

loop_
_geom_angle_atom_site_label_1
_geom_angle_atom_site_label_2
_geom_angle_atom_site_label_3
_geom_angle
_geom_angle_site_symmetry_1
_geom_angle_site_symmetry_3
_geom_angle_publ_flag
O1 Zn1 O1 180.0 . 3_666 ?
O1 Zn1 N1 101.90(6) . 3_666 ?
O1 Zn1 N1 78.10(6) 3_666 3_666 ?
O1 Zn1 N1 78.10(6) . . ?
O1 Zn1 N1 101.90(6) 3_666 . ?
O1 Zn1 N2 90.18(7) . 3_666 ?
O1 Zn1 N2 89.82(7) . . ?
O1 Zn1 N2 89.82(7) 3_666 3_666 ?
O1 Zn1 N2 90.18(7) 3_666 . ?
N1 Zn1 N1 180.0 . 3_666 ?
N2 Zn1 N1 91.86(7) . 3_666 ?
N2 Zn1 N1 91.86(7) 3_666 . ?
N2 Zn1 N1 88.14(7) . . ?
N2 Zn1 N1 88.14(7) 3_666 3_666 ?
N2 Zn1 N2 180.0 3_666 . ?
C19 O1 Zn1 118.22(14) . . ?
C10 N1 Zn1 131.92(16) . . ?
C18 N1 Zn1 109.42(14) . . ?
C18 N1 C10 118.53(19) . . ?
C21 N2 Zn1 116.62(15) . . ?
C21 N2 C24 108.31(18) . . ?
C24 N2 Zn1 115.00(14) . . ?
C22 N22 C23 114.2(2) . . ?
C25 N22 C22 124.2(3) . . ?
C25 N22 C23 120.1(2) . . ?
N1 C10 C11 119.8(2) . . ?
N1 C10 C15 120.9(2) . . ?
C11 C10 C15 119.3(2) . . ?
C12 C11 C10 119.9(2) . . ?
C11 C12 C13 121.3(3) . . ?
C14 C13 C12 119.8(2) . . ?
C13 C14 C15 121.2(3) . . ?
C14 C15 C10 118.4(2) . . ?
C16 C15 C10 118.4(2) . . ?
C16 C15 C14 123.2(2) . . ?
C17 C16 C15 119.7(2) . . ?
C16 C17 C18 118.9(2) . . ?
N1 C18 C17 123.5(2) . . ?
N1 C18 C19 117.07(19) . . ?
C17 C18 C19 119.5(2) . . ?
O1 C19 C18 116.71(19) . . ?
O11 C19 O1 125.6(2) . . ?
O11 C19 C18 117.7(2) . . ?
N2 C21 C22 112.8(2) . . ?
N22 C22 C21 110.0(2) . . ?
N22 C23 C24 110.7(2) . . ?
N2 C24 C23 112.9(2) . . ?
O2 C25 N22 120.9(3) . . ?
O2 C25 C26 120.6(3) . . ?
N22 C25 C26 118.5(3) . . ?
N3 C31 C32 175.1(9) . . ?

loop_
_geom_bond_atom_site_label_1
_geom_bond_atom_site_label_2
_geom_bond_distance
_geom_bond_site_symmetry_2
_geom_bond_publ_flag
Zn1 O1 2.0432(15) . ?
Zn1 O1 2.0432(15) 3_666 ?
Zn1 N1 2.2423(18) . ?
Zn1 N1 2.2424(18) 3_666 ?
Zn1 N2 2.223(2) . ?
Zn1 N2 2.223(2) 3_666 ?
O1 C19 1.269(3) . ?
O2 C25 1.231(4) . ?
O11 C19 1.238(3) . ?
N1 C10 1.374(3) . ?
N1 C18 1.321(3) . ?
N2 C21 1.474(3) . ?
N2 C24 1.479(3) . ?
N3 C31 1.122(6) . ?
N22 C22 1.459(4) . ?
N22 C23 1.462(3) . ?
N22 C25 1.354(4) . ?
C10 C11 1.410(3) . ?
C10 C15 1.427(3) . ?
C11 C12 1.371(3) . ?
C12 C13 1.402(4) . ?
C13 C14 1.361(5) . ?
C14 C15 1.420(3) . ?
C15 C16 1.401(4) . ?
C16 C17 1.361(4) . ?
C17 C18 1.411(3) . ?
C18 C19 1.527(3) . ?
C21 C22 1.521(4) . ?
C23 C24 1.519(4) . ?
C25 C26 1.504(5) . ?
C31 C32 1.405(7) . ?

loop_
_geom_hbond_atom_site_label_D
_geom_hbond_atom_site_label_H
_geom_hbond_atom_site_label_A
_geom_hbond_distance_DH
_geom_hbond_distance_HA
_geom_hbond_distance_DA
_geom_hbond_angle_DHA
_geom_hbond_site_symmetry_A
_geom_hbond_publ_flag
N2 H2 O11 0.96(3) 1.99(3) 2.944(2) 173(3) 3_676 yes
